data_1550909
loop_
_publ_author_name
'Fang, Yang'
'Sojdak, Christopher A.'
'Dey, Gangotri'
'Teat, Simon'
'Li, Mingxing'
'Cotlet, Mircea'
'Zhu, Kun'
'Liu, Wei'
'Wang, Lu'
'O'Carroll, Deirdre'
'Li, Jing'

_publ_section_title
;
 Highly Efficient and Very Robust Blue-Excitable Yellow Phosphors Built on
 Multiple-Stranded One-Dimensional Inorganic-Organic Hybrid Chains
;
_journal_name_full 'Chemical Science'
_journal_paper_doi 10.1039/C9SC00970A
_journal_year 2019
_chemical_formula_sum 'C16 H15 Cu I N5'
_chemical_formula_weight 467.77
_space_group_crystal_system triclinic
_space_group_IT_number 2
_space_group_name_Hall '-P 1'
_space_group_name_H-M_alt 'P -1'
_symmetry_space_group_name_Hall '-P 1'
_symmetry_space_group_name_H-M 'P -1'
_atom_sites_solution_hydrogens difmap
_atom_sites_solution_primary 'Dual space'
_atom_sites_solution_secondary difmap
_audit_creation_method SHELXL-2018/1
_audit_update_record
;
2019-01-05 deposited with the CCDC.    2019-04-17 downloaded from the CCDC.
;
_cell_angle_alpha 85.8689(12)
_cell_angle_beta 77.7990(12)
_cell_angle_gamma 71.5887(12)
_cell_formula_units_Z 2
_cell_length_a 8.5197(3)
_cell_length_b 9.4963(3)
_cell_length_c 10.5529(4)
_cell_measurement_reflns_used 9948
_cell_measurement_temperature 100(2)
_cell_measurement_theta_max 31.3856
_cell_measurement_theta_min 2.9251
_cell_volume 791.78(5)
_computing_cell_refinement 'Bruker SAINT v8.38a'
_computing_data_collection 'Bruker APEX 3'
_computing_data_reduction 'Bruker SAINT v8.38a'
_computing_molecular_graphics 'Bruker SHELXTL'
_computing_publication_material 'Bruker SHELXTL & local programs'
_computing_structure_refinement 'SHELXL-2018/1 (Sheldrick, 2018)'
_computing_structure_solution 'SHELXT 2014/5 (Sheldrick, 2014)'
_diffrn_ambient_temperature 100(2)
_diffrn_detector_area_resol_mean 7.39
_diffrn_measured_fraction_theta_full 1.000
_diffrn_measured_fraction_theta_max 0.999
_diffrn_measurement_device_type 'Bruker D8 with PHOTONII detector'
_diffrn_measurement_method '\w/\q shutterless scans'
_diffrn_radiation_type synchrotron
_diffrn_radiation_wavelength 0.7288
_diffrn_reflns_av_R_equivalents 0.0355
_diffrn_reflns_av_unetI/netI 0.0259
_diffrn_reflns_Laue_measured_fraction_full 1.000
_diffrn_reflns_Laue_measured_fraction_max 0.999
_diffrn_reflns_limit_h_max 11
_diffrn_reflns_limit_h_min -12
_diffrn_reflns_limit_k_max 13
_diffrn_reflns_limit_k_min -13
_diffrn_reflns_limit_l_max 15
_diffrn_reflns_limit_l_min -15
_diffrn_reflns_number 27271
_diffrn_reflns_point_group_measured_fraction_full 1.000
_diffrn_reflns_point_group_measured_fraction_max 0.999
_diffrn_reflns_theta_full 25.930
_diffrn_reflns_theta_max 31.407
_diffrn_reflns_theta_min 2.025
_diffrn_source 'Advanced Light Source beamline 12.2.1'
_exptl_absorpt_coefficient_mu 3.542
_exptl_absorpt_correction_T_max 0.965
_exptl_absorpt_correction_T_min 0.859
_exptl_absorpt_correction_type multi-scan
_exptl_absorpt_process_details 'SADABS 2016/2 Bruker AXS Madison WI USA'
_exptl_crystal_colour yellow
_exptl_crystal_density_diffrn 1.962
_exptl_crystal_description plate
_exptl_crystal_F_000 456
_exptl_crystal_size_max 0.050
_exptl_crystal_size_mid 0.040
_exptl_crystal_size_min 0.010
_refine_diff_density_max 0.486
_refine_diff_density_min -0.801
_refine_diff_density_rms 0.104
_refine_ls_extinction_method none
_refine_ls_goodness_of_fit_ref 1.100
_refine_ls_hydrogen_treatment refall
_refine_ls_matrix_type full
_refine_ls_number_parameters 268
_refine_ls_number_reflns 4843
_refine_ls_number_restraints 0
_refine_ls_restrained_S_all 1.100
_refine_ls_R_factor_all 0.0257
_refine_ls_R_factor_gt 0.0228
_refine_ls_shift/su_max 0.002
_refine_ls_shift/su_mean 0.000
_refine_ls_structure_factor_coef Fsqd
_refine_ls_weighting_details 'w=1/[\s^2^(Fo^2^)+(0.0150P)^2^+0.8965P] where P=(Fo^2^+2Fc^2^)/3'
_refine_ls_weighting_scheme calc
_refine_ls_wR_factor_gt 0.0483
_refine_ls_wR_factor_ref 0.0496
_reflns_Friedel_coverage 0.000
_reflns_number_gt 4521
_reflns_number_total 4843
_reflns_threshold_expression 'I > 2\s(I)'
_cod_data_source_file c9sc00970a2.cif
_cod_data_source_block yf3-166c_a
_cod_database_code 1550909
_shelx_shelxl_version_number 2018/1
_shelx_space_group_comment
;
The symmetry employed for this shelxl refinement is uniquely defined
by the following loop, which should always be used as a source of
symmetry information in preference to the above space-group names.
They are only intended as comments.
;
_shelx_estimated_absorpt_t_min 0.843
_shelx_estimated_absorpt_t_max 0.965

loop_
_space_group_symop_operation_xyz
'x, y, z'
'-x, -y, -z'

loop_
_atom_site_label
_atom_site_type_symbol
_atom_site_fract_x
_atom_site_fract_y
_atom_site_fract_z
_atom_site_U_iso_or_equiv
_atom_site_adp_type
_atom_site_occupancy
_atom_site_site_symmetry_order
_atom_site_calc_flag
Cu1 Cu 0.08551(3) 1.04906(3) 0.88004(2) 0.01403(6) Uani 1 1 d
I1 I -0.21807(2) 1.02436(2) 0.90671(2) 0.01281(4) Uani 1 1 d
N1 N 0.2774(2) 0.93351(18) 0.73857(16) 0.0135(3) Uani 1 1 d
C1 C 0.4373(2) 0.9160(2) 0.73488(19) 0.0132(3) Uani 1 1 d
N2 N 0.5394(2) 0.84355(19) 0.62711(16) 0.0138(3) Uani 1 1 d
C2 C 0.4381(2) 0.8112(2) 0.55493(19) 0.0138(4) Uani 1 1 d
C3 C 0.4738(3) 0.7406(3) 0.4361(2) 0.0194(4) Uani 1 1 d
C4 C 0.3365(3) 0.7332(3) 0.3900(2) 0.0212(4) Uani 1 1 d
C5 C 0.1703(3) 0.7931(3) 0.4588(2) 0.0190(4) Uani 1 1 d
C6 C 0.1359(3) 0.8613(2) 0.57752(19) 0.0156(4) Uani 1 1 d
C7 C 0.2731(2) 0.8695(2) 0.62538(18) 0.0126(3) Uani 1 1 d
C8 C 0.7225(3) 0.8136(2) 0.5913(2) 0.0173(4) Uani 1 1 d
C9 C 0.8215(3) 0.6564(2) 0.6260(2) 0.0167(4) Uani 1 1 d
C10 C 0.7879(3) 0.6279(2) 0.7720(2) 0.0160(4) Uani 1 1 d
N3 N 0.9210(2) 0.50240(18) 0.80877(16) 0.0136(3) Uani 1 1 d
N4 N 0.9140(2) 0.36205(19) 0.81155(17) 0.0168(3) Uani 1 1 d
N5 N 1.0529(2) 0.27084(18) 0.84146(16) 0.0139(3) Uani 1 1 d
C11 C 1.1551(2) 0.3532(2) 0.85758(18) 0.0122(3) Uani 1 1 d
C12 C 1.3152(2) 0.3105(2) 0.88953(18) 0.0141(4) Uani 1 1 d
C13 C 1.3830(3) 0.4219(2) 0.89986(19) 0.0160(4) Uani 1 1 d
C14 C 1.2952(3) 0.5730(2) 0.8803(2) 0.0166(4) Uani 1 1 d
C15 C 1.1381(3) 0.6168(2) 0.84831(19) 0.0153(4) Uani 1 1 d
C16 C 1.0705(2) 0.5029(2) 0.83664(18) 0.0127(3) Uani 1 1 d
H1 H 0.475(4) 0.946(3) 0.789(3) 0.031(8) Uiso 1 1 d
H3 H 0.584(4) 0.703(3) 0.388(3) 0.039(9) Uiso 1 1 d
H4 H 0.358(3) 0.689(3) 0.305(3) 0.025(7) Uiso 1 1 d
H5 H 0.076(3) 0.790(3) 0.420(3) 0.025(7) Uiso 1 1 d
H6 H 0.023(3) 0.905(3) 0.627(2) 0.014(6) Uiso 1 1 d
H8A H 0.752(3) 0.838(3) 0.495(2) 0.008(5) Uiso 1 1 d
H8B H 0.745(3) 0.881(3) 0.633(2) 0.017(6) Uiso 1 1 d
H9A H 0.936(3) 0.645(3) 0.596(2) 0.018(6) Uiso 1 1 d
H9B H 0.791(3) 0.586(3) 0.581(3) 0.021(7) Uiso 1 1 d
H10A H 0.684(3) 0.603(3) 0.801(3) 0.021(7) Uiso 1 1 d
H10B H 0.786(3) 0.712(3) 0.819(3) 0.023(7) Uiso 1 1 d
H12 H 1.375(3) 0.210(3) 0.903(2) 0.018(6) Uiso 1 1 d
H13 H 1.493(3) 0.399(3) 0.920(2) 0.015(6) Uiso 1 1 d
H14 H 1.347(3) 0.647(3) 0.890(3) 0.022(7) Uiso 1 1 d
H15 H 1.074(3) 0.716(3) 0.838(2) 0.015(6) Uiso 1 1 d

loop_
_atom_site_aniso_label
_atom_site_aniso_U_11
_atom_site_aniso_U_22
_atom_site_aniso_U_33
_atom_site_aniso_U_23
_atom_site_aniso_U_13
_atom_site_aniso_U_12
Cu1 0.01270(11) 0.01154(11) 0.01739(12) -0.00225(9) -0.00379(9) -0.00212(9)
I1 0.01175(6) 0.01357(6) 0.01363(6) -0.00019(4) -0.00440(4) -0.00339(4)
N1 0.0130(7) 0.0128(7) 0.0146(8) -0.0013(6) -0.0037(6) -0.0030(6)
C1 0.0133(8) 0.0116(8) 0.0158(9) -0.0001(7) -0.0053(7) -0.0038(7)
N2 0.0119(7) 0.0154(8) 0.0140(7) 0.0019(6) -0.0041(6) -0.0035(6)
C2 0.0133(8) 0.0147(9) 0.0130(8) 0.0021(7) -0.0041(7) -0.0033(7)
C3 0.0163(9) 0.0253(11) 0.0133(9) -0.0019(8) -0.0007(7) -0.0028(8)
C4 0.0216(10) 0.0294(11) 0.0130(9) -0.0042(8) -0.0037(8) -0.0072(9)
C5 0.0187(10) 0.0258(11) 0.0153(9) 0.0005(8) -0.0049(8) -0.0099(8)
C6 0.0145(9) 0.0190(9) 0.0136(9) 0.0007(7) -0.0023(7) -0.0060(7)
C7 0.0140(8) 0.0118(8) 0.0117(8) 0.0008(6) -0.0030(7) -0.0035(7)
C8 0.0131(9) 0.0202(10) 0.0193(10) 0.0063(8) -0.0049(7) -0.0062(8)
C9 0.0133(9) 0.0191(10) 0.0161(9) 0.0031(7) -0.0044(7) -0.0024(7)
C10 0.0120(9) 0.0150(9) 0.0187(9) 0.0021(7) -0.0044(7) -0.0005(7)
N3 0.0140(8) 0.0106(7) 0.0155(8) 0.0012(6) -0.0043(6) -0.0023(6)
N4 0.0164(8) 0.0136(8) 0.0197(8) 0.0009(6) -0.0048(7) -0.0032(6)
N5 0.0139(8) 0.0124(7) 0.0153(8) -0.0003(6) -0.0046(6) -0.0028(6)
C11 0.0134(8) 0.0130(8) 0.0101(8) -0.0006(6) -0.0017(6) -0.0042(7)
C12 0.0145(9) 0.0141(9) 0.0120(8) 0.0000(7) -0.0028(7) -0.0022(7)
C13 0.0137(9) 0.0200(10) 0.0147(9) -0.0001(7) -0.0044(7) -0.0050(7)
C14 0.0182(9) 0.0166(9) 0.0171(9) 0.0002(7) -0.0045(7) -0.0076(8)
C15 0.0175(9) 0.0122(9) 0.0155(9) 0.0005(7) -0.0031(7) -0.0038(7)
C16 0.0119(8) 0.0138(9) 0.0114(8) -0.0006(7) -0.0020(6) -0.0026(7)

loop_
_atom_type_symbol
_atom_type_description
_atom_type_scat_dispersion_real
_atom_type_scat_dispersion_imag
_atom_type_scat_source
C C 0.0034 0.0017 'XDISP Program in WinGX S.Brennan & P.L.Cowan Rev.Sci.Instrum.63,850 1992'
H H 0.0000 0.0000 'XDISP Program in WinGX S.Brennan & P.L.Cowan Rev.Sci.Instrum.63,850 1992'
N N 0.0065 0.0035 'XDISP Program in WinGX S.Brennan & P.L.Cowan Rev.Sci.Instrum.63,850 1992'
Cu Cu 0.3203 1.3289 'XDISP Program in WinGX S.Brennan & P.L.Cowan Rev.Sci.Instrum.63,850 1992'
I I -0.3993 1.9038 'XDISP Program in WinGX S.Brennan & P.L.Cowan Rev.Sci.Instrum.63,850 1992'

loop_
_geom_angle_atom_site_label_1
_geom_angle_atom_site_label_2
_geom_angle_atom_site_label_3
_geom_angle
_geom_angle_site_symmetry_1
_geom_angle_site_symmetry_3
N1 Cu1 N5 106.89(7) . 1_465
N1 Cu1 I1 120.21(5) . .
N5 Cu1 I1 104.30(5) 1_465 .
N1 Cu1 I1 102.46(5) . 2_577
N5 Cu1 I1 108.55(5) 1_465 2_577
I1 Cu1 I1 113.937(10) . 2_577
N1 Cu1 Cu1 131.06(5) . 2_577
N5 Cu1 Cu1 121.26(5) 1_465 2_577
I1 Cu1 Cu1 57.870(9) . 2_577
I1 Cu1 Cu1 56.068(9) 2_577 2_577
Cu1 I1 Cu1 66.061(10) . 2_577
C1 N1 C7 105.55(16) . .
C1 N1 Cu1 123.71(14) . .
C7 N1 Cu1 130.56(13) . .
N1 C1 N2 112.59(18) . .
N1 C1 H1 126(2) . .
N2 C1 H1 121(2) . .
C1 N2 C2 107.44(16) . .
C1 N2 C8 125.85(17) . .
C2 N2 C8 126.62(17) . .
N2 C2 C3 132.43(19) . .
N2 C2 C7 105.22(17) . .
C3 C2 C7 122.33(18) . .
C4 C3 C2 116.22(19) . .
C4 C3 H3 121.0(19) . .
C2 C3 H3 122.7(19) . .
C3 C4 C5 122.0(2) . .
C3 C4 H4 117.7(16) . .
C5 C4 H4 120.2(16) . .
C6 C5 C4 121.5(2) . .
C6 C5 H5 119.3(16) . .
C4 C5 H5 119.2(16) . .
C5 C6 C7 117.21(19) . .
C5 C6 H6 123.6(15) . .
C7 C6 H6 119.2(15) . .
N1 C7 C6 130.03(18) . .
N1 C7 C2 109.19(17) . .
C6 C7 C2 120.75(18) . .
N2 C8 C9 113.11(17) . .
N2 C8 H8A 108.0(13) . .
C9 C8 H8A 113.1(13) . .
N2 C8 H8B 105.7(17) . .
C9 C8 H8B 111.3(17) . .
H8A C8 H8B 105(2) . .
C8 C9 C10 111.91(17) . .
C8 C9 H9A 107.7(16) . .
C10 C9 H9A 109.5(16) . .
C8 C9 H9B 109.1(16) . .
C10 C9 H9B 110.1(16) . .
H9A C9 H9B 108(2) . .
N3 C10 C9 111.43(16) . .
N3 C10 H10A 105.7(16) . .
C9 C10 H10A 111.7(16) . .
N3 C10 H10B 106.3(16) . .
C9 C10 H10B 110.9(16) . .
H10A C10 H10B 111(2) . .
N4 N3 C16 110.06(16) . .
N4 N3 C10 121.90(17) . .
C16 N3 C10 127.91(17) . .
N5 N4 N3 109.21(16) . .
N4 N5 C11 108.26(16) . .
N4 N5 Cu1 122.90(13) . 1_645
C11 N5 Cu1 128.34(13) . 1_645
N5 C11 C12 131.28(18) . .
N5 C11 C16 107.98(17) . .
C12 C11 C16 120.74(18) . .
C13 C12 C11 116.86(18) . .
C13 C12 H12 120.7(16) . .
C11 C12 H12 122.5(16) . .
C12 C13 C14 121.88(19) . .
C12 C13 H13 120.6(15) . .
C14 C13 H13 117.5(15) . .
C15 C14 C13 121.95(19) . .
C15 C14 H14 119.4(16) . .
C13 C14 H14 118.7(16) . .
C14 C15 C16 115.94(18) . .
C14 C15 H15 124.2(15) . .
C16 C15 H15 119.7(15) . .
N3 C16 C15 132.89(18) . .
N3 C16 C11 104.48(17) . .
C15 C16 C11 122.61(18) . .

loop_
_geom_bond_atom_site_label_1
_geom_bond_atom_site_label_2
_geom_bond_distance
_geom_bond_site_symmetry_2
Cu1 N1 2.0436(17) .
Cu1 N5 2.0574(17) 1_465
Cu1 I1 2.6248(3) .
Cu1 I1 2.6789(3) 2_577
Cu1 Cu1 2.8914(5) 2_577
N1 C1 1.312(2) .
N1 C7 1.391(2) .
C1 N2 1.356(3) .
C1 H1 0.82(3) .
N2 C2 1.378(3) .
N2 C8 1.464(3) .
C2 C3 1.395(3) .
C2 C7 1.401(3) .
C3 C4 1.381(3) .
C3 H3 0.94(3) .
C4 C5 1.404(3) .
C4 H4 0.98(3) .
C5 C6 1.385(3) .
C5 H5 0.98(3) .
C6 C7 1.393(3) .
C6 H6 0.97(2) .
C8 C9 1.526(3) .
C8 H8A 1.02(2) .
C8 H8B 0.89(3) .
C9 C10 1.527(3) .
C9 H9A 0.93(3) .
C9 H9B 0.97(3) .
C10 N3 1.457(2) .
C10 H10A 0.97(3) .
C10 H10B 0.96(3) .
N3 N4 1.351(2) .
N3 C16 1.368(2) .
N4 N5 1.312(2) .
N5 C11 1.383(2) .
C11 C12 1.401(3) .
C11 C16 1.402(3) .
C12 C13 1.377(3) .
C12 H12 0.94(3) .
C13 C14 1.416(3) .
C13 H13 0.96(3) .
C14 C15 1.378(3) .
C14 H14 0.96(3) .
C15 C16 1.399(3) .
C15 H15 0.94(3) .

loop_
_geom_torsion_atom_site_label_1
_geom_torsion_atom_site_label_2
_geom_torsion_atom_site_label_3
_geom_torsion_atom_site_label_4
_geom_torsion
_geom_torsion_site_symmetry_1
_geom_torsion_site_symmetry_4
C7 N1 C1 N2 -0.4(2) . .
Cu1 N1 C1 N2 -175.91(13) . .
N1 C1 N2 C2 -0.1(2) . .
N1 C1 N2 C8 176.68(18) . .
C1 N2 C2 C3 179.2(2) . .
C8 N2 C2 C3 2.4(4) . .
C1 N2 C2 C7 0.5(2) . .
C8 N2 C2 C7 -176.19(18) . .
N2 C2 C3 C4 -177.3(2) . .
C7 C2 C3 C4 1.1(3) . .
C2 C3 C4 C5 -0.1(3) . .
C3 C4 C5 C6 -0.7(4) . .
C4 C5 C6 C7 0.6(3) . .
C1 N1 C7 C6 -177.4(2) . .
Cu1 N1 C7 C6 -2.4(3) . .
C1 N1 C7 C2 0.8(2) . .
Cu1 N1 C7 C2 175.82(13) . .
C5 C6 C7 N1 178.3(2) . .
C5 C6 C7 C2 0.3(3) . .
N2 C2 C7 N1 -0.8(2) . .
C3 C2 C7 N1 -179.60(19) . .
N2 C2 C7 C6 177.59(18) . .
C3 C2 C7 C6 -1.2(3) . .
C1 N2 C8 C9 99.1(2) . .
C2 N2 C8 C9 -84.8(2) . .
N2 C8 C9 C10 -62.5(2) . .
C8 C9 C10 N3 -160.08(17) . .
C9 C10 N3 N4 -89.3(2) . .
C9 C10 N3 C16 86.3(2) . .
C16 N3 N4 N5 0.6(2) . .
C10 N3 N4 N5 176.92(17) . .
N3 N4 N5 C11 -0.6(2) . .
N3 N4 N5 Cu1 171.88(12) . 1_645
N4 N5 C11 C12 -180.0(2) . .
Cu1 N5 C11 C12 8.1(3) 1_645 .
N4 N5 C11 C16 0.4(2) . .
Cu1 N5 C11 C16 -171.55(13) 1_645 .
N5 C11 C12 C13 -179.2(2) . .
C16 C11 C12 C13 0.4(3) . .
C11 C12 C13 C14 0.5(3) . .
C12 C13 C14 C15 -0.8(3) . .
C13 C14 C15 C16 0.1(3) . .
N4 N3 C16 C15 -178.7(2) . .
C10 N3 C16 C15 5.2(3) . .
N4 N3 C16 C11 -0.3(2) . .
C10 N3 C16 C11 -176.36(18) . .
C14 C15 C16 N3 179.0(2) . .
C14 C15 C16 C11 0.8(3) . .
N5 C11 C16 N3 0.0(2) . .
C12 C11 C16 N3 -179.72(17) . .
N5 C11 C16 C15 178.57(18) . .
C12 C11 C16 C15 -1.1(3) . .
